data_7720292
loop_
_publ_author_name
'Eilers, Marcel'
'Geik, Dennis'
'Schmidtmann, Marc'
'Doye, Sven'
'Beckhaus, R&#xfc;diger'

_publ_section_title
;
 Expanding the reactivity of Rosenthal's reagent to cyclopropenes and
 allenes.
;
_journal_issue 13
_journal_name_full 'Dalton transactions (Cambridge, England : 2003)'
_journal_page_first 5151
_journal_page_last 5160
_journal_paper_doi 10.1039/d6dt00059b
_journal_volume 55
_journal_year 2026
_chemical_formula_structural Ti(C5H5)2(C6H8)
_chemical_formula_sum 'C16 H18 Ti'
_chemical_formula_weight 258.20
_space_group_crystal_system orthorhombic
_space_group_IT_number 60
_space_group_name_Hall '-P 2n 2ab'
_space_group_name_H-M_alt 'P b c n'
_atom_sites_solution_hydrogens difmap
_atom_sites_solution_primary direct
_atom_sites_solution_secondary difmap
_audit_creation_method SHELXL-2019/3
_audit_update_record
;
2025-07-07 deposited with the CCDC.	2026-02-18 downloaded from the CCDC.
;
_cell_angle_alpha 90
_cell_angle_beta 90
_cell_angle_gamma 90
_cell_formula_units_Z 4
_cell_length_a 7.2500(2)
_cell_length_b 15.4970(4)
_cell_length_c 11.7203(3)
_cell_measurement_reflns_used 9907
_cell_measurement_temperature 100(2)
_cell_measurement_theta_max 40.25
_cell_measurement_theta_min 2.63
_cell_volume 1316.81(6)
_computing_cell_refinement 'Bruker SAINT V8.40B'
_computing_data_collection 'Bruker APEX3'
_computing_data_reduction 'Bruker SAINT V8.40B'
_computing_structure_refinement 'SHELXL-2019/2 (Sheldrick, 2019)'
_computing_structure_solution 'SHELXS-2013/1 (Sheldrick, 2013)'
_diffrn_ambient_temperature 100(2)
_diffrn_measured_fraction_theta_full 1.000
_diffrn_measured_fraction_theta_max 1.000
_diffrn_measurement_device_type 'Bruker Photon III CPAD'
_diffrn_measurement_method '\f and \w scans'
_diffrn_radiation_type MoK\a
_diffrn_radiation_wavelength 0.71073
_diffrn_reflns_av_R_equivalents 0.0363
_diffrn_reflns_av_unetI/netI 0.0102
_diffrn_reflns_Laue_measured_fraction_full 1.000
_diffrn_reflns_Laue_measured_fraction_max 1.000
_diffrn_reflns_limit_h_max 13
_diffrn_reflns_limit_h_min -13
_diffrn_reflns_limit_k_max 28
_diffrn_reflns_limit_k_min -28
_diffrn_reflns_limit_l_max 21
_diffrn_reflns_limit_l_min -21
_diffrn_reflns_number 120273
_diffrn_reflns_point_group_measured_fraction_full 1.000
_diffrn_reflns_point_group_measured_fraction_max 1.000
_diffrn_reflns_theta_full 25.242
_diffrn_reflns_theta_max 40.246
_diffrn_reflns_theta_min 2.629
_diffrn_source 'I\mS microfocus'
_exptl_absorpt_coefficient_mu 0.624
_exptl_absorpt_correction_T_max 1.0000
_exptl_absorpt_correction_T_min 0.8968
_exptl_absorpt_correction_type multi-scan
_exptl_absorpt_process_details 'SADABS-2016/2 (Sheldrick)'
_exptl_crystal_colour orange
_exptl_crystal_density_diffrn 1.302
_exptl_crystal_description plate
_exptl_crystal_F_000 544
_exptl_crystal_size_max 0.120
_exptl_crystal_size_mid 0.120
_exptl_crystal_size_min 0.025
_refine_diff_density_max 0.539
_refine_diff_density_min -0.393
_refine_diff_density_rms 0.053
_refine_ls_extinction_method none
_refine_ls_goodness_of_fit_ref 1.081
_refine_ls_hydrogen_treatment constr
_refine_ls_matrix_type full
_refine_ls_number_parameters 78
_refine_ls_number_reflns 4149
_refine_ls_number_restraints 0
_refine_ls_restrained_S_all 1.081
_refine_ls_R_factor_all 0.0334
_refine_ls_R_factor_gt 0.0293
_refine_ls_shift/su_max 0.001
_refine_ls_shift/su_mean 0.000
_refine_ls_structure_factor_coef Fsqd
_refine_ls_weighting_details 'w=1/[\s^2^(Fo^2^)+(0.0300P)^2^+0.4500P] where P=(Fo^2^+2Fc^2^)/3'
_refine_ls_weighting_scheme calc
_refine_ls_wR_factor_gt 0.0750
_refine_ls_wR_factor_ref 0.0777
_reflns_Friedel_coverage 0.000
_reflns_number_gt 3771
_reflns_number_total 4149
_reflns_threshold_expression 'I > 2\s(I)'
_cod_data_source_file d6dt00059b2.cif
_cod_data_source_block 5a
_cod_depositor_comments 'Adding full bibliography for 7720284--7720301.cif.'
_cod_database_code 7720292
_shelx_shelxl_version_number 2019/3
_shelx_space_group_comment
;
The symmetry employed for this shelxl refinement is uniquely defined
by the following loop, which should always be used as a source of
symmetry information in preference to the above space-group names.
They are only intended as comments.
;
_shelx_estimated_absorpt_t_min 0.929
_shelx_estimated_absorpt_t_max 0.985

loop_
_space_group_symop_operation_xyz
'x, y, z'
'-x+1/2, -y+1/2, z+1/2'
'-x, y, -z+1/2'
'x+1/2, -y+1/2, -z'
'-x, -y, -z'
'x-1/2, y-1/2, -z-1/2'
'x, -y, z-1/2'
'-x-1/2, y-1/2, z'

loop_
_atom_site_label
_atom_site_type_symbol
_atom_site_fract_x
_atom_site_fract_y
_atom_site_fract_z
_atom_site_U_iso_or_equiv
_atom_site_adp_type
_atom_site_occupancy
_atom_site_site_symmetry_order
_atom_site_calc_flag
_atom_site_refinement_flags_posn
_atom_site_refinement_flags_adp
_atom_site_refinement_flags_occupancy
_atom_site_disorder_assembly
_atom_site_disorder_group
Ti1 Ti 0.500000 0.34326(2) 0.250000 0.01238(4) Uani 1 2 d S T P . .
C1 C 0.77716(10) 0.34335(5) 0.14384(6) 0.02191(12) Uani 1 1 d . . . . .
H1 H 0.873950 0.382236 0.162316 0.026 Uiso 1 1 calc R U . . .
C2 C 0.63332(11) 0.35879(5) 0.06572(6) 0.02350(13) Uani 1 1 d . . . . .
H2 H 0.615039 0.410046 0.022723 0.028 Uiso 1 1 calc R U . . .
C3 C 0.52088(11) 0.28412(6) 0.06283(7) 0.02691(15) Uani 1 1 d . . . . .
H3 H 0.412921 0.276737 0.017945 0.032 Uiso 1 1 calc R U . . .
C4 C 0.59618(12) 0.22304(5) 0.13753(7) 0.02694(15) Uani 1 1 d . . . . .
H4 H 0.549945 0.166534 0.150590 0.032 Uiso 1 1 calc R U . . .
C5 C 0.75235(11) 0.25984(5) 0.18997(7) 0.02359(12) Uani 1 1 d . . . . .
H5 H 0.827578 0.233280 0.246286 0.028 Uiso 1 1 calc R U . . .
C6 C 0.60503(14) 0.53189(5) 0.26034(7) 0.02649(15) Uani 1 1 d . . . . .
H6B H 0.670825 0.536046 0.186532 0.032 Uiso 1 1 calc R U . . .
H6A H 0.639720 0.582391 0.307407 0.032 Uiso 1 1 calc R U . . .
C7 C 0.65978(10) 0.44958(4) 0.32091(6) 0.01877(10) Uani 1 1 d . . . . .
C8 C 0.78621(10) 0.45004(6) 0.40413(7) 0.02537(13) Uani 1 1 d . . . . .
H8A H 0.843242 0.502676 0.426081 0.030 Uiso 1 1 calc R U . . .
H8B H 0.818922 0.397733 0.441244 0.030 Uiso 1 1 calc R U . . .

loop_
_atom_site_aniso_label
_atom_site_aniso_U_11
_atom_site_aniso_U_22
_atom_site_aniso_U_33
_atom_site_aniso_U_23
_atom_site_aniso_U_13
_atom_site_aniso_U_12
Ti1 0.01236(6) 0.01343(6) 0.01136(6) 0.000 0.00138(4) 0.000
C1 0.0180(2) 0.0257(3) 0.0221(3) -0.0065(2) 0.0078(2) -0.0039(2)
C2 0.0292(3) 0.0267(3) 0.0147(2) 0.0001(2) 0.0072(2) 0.0027(3)
C3 0.0234(3) 0.0380(4) 0.0194(3) -0.0128(3) 0.0003(2) -0.0020(3)
C4 0.0307(3) 0.0193(3) 0.0308(3) -0.0094(2) 0.0121(3) -0.0038(2)
C5 0.0217(3) 0.0253(3) 0.0238(3) -0.0017(2) 0.0055(2) 0.0074(2)
C6 0.0409(4) 0.0172(2) 0.0214(3) -0.0008(2) -0.0007(3) -0.0075(3)
C7 0.0200(2) 0.0200(2) 0.0163(2) -0.00375(19) 0.00198(19) -0.0032(2)
C8 0.0204(3) 0.0313(3) 0.0244(3) -0.0087(3) -0.0020(2) -0.0012(2)

loop_
_atom_type_symbol
_atom_type_description
_atom_type_scat_dispersion_real
_atom_type_scat_dispersion_imag
_atom_type_scat_source
C C 0.0033 0.0016 'International Tables Vol C Tables 4.2.6.8 and 6.1.1.4'
H H 0.0000 0.0000 'International Tables Vol C Tables 4.2.6.8 and 6.1.1.4'
Ti Ti 0.2776 0.4457 'International Tables Vol C Tables 4.2.6.8 and 6.1.1.4'

loop_
_geom_angle_atom_site_label_1
_geom_angle_atom_site_label_2
_geom_angle_atom_site_label_3
_geom_angle
_geom_angle_site_symmetry_1
_geom_angle_site_symmetry_3
_geom_angle_publ_flag
C7 Ti1 C7 81.74(4) 3_655 . ?
C7 Ti1 C5 96.68(3) 3_655 3_655 ?
C7 Ti1 C5 135.75(3) . 3_655 ?
C7 Ti1 C5 135.75(3) 3_655 . ?
C7 Ti1 C5 96.68(3) . . ?
C5 Ti1 C5 113.18(4) 3_655 . ?
C7 Ti1 C1 104.53(3) 3_655 . ?
C7 Ti1 C1 75.43(2) . . ?
C5 Ti1 C1 145.13(3) 3_655 . ?
C5 Ti1 C1 34.93(3) . . ?
C7 Ti1 C1 75.42(2) 3_655 3_655 ?
C7 Ti1 C1 104.52(3) . 3_655 ?
C5 Ti1 C1 34.93(3) 3_655 3_655 ?
C5 Ti1 C1 145.13(3) . 3_655 ?
C1 Ti1 C1 179.94(4) . 3_655 ?
C7 Ti1 C2 93.09(3) 3_655 3_655 ?
C7 Ti1 C2 78.07(3) . 3_655 ?
C5 Ti1 C2 57.79(3) 3_655 3_655 ?
C5 Ti1 C2 130.12(3) . 3_655 ?
C1 Ti1 C2 145.44(3) . 3_655 ?
C1 Ti1 C2 34.55(3) 3_655 3_655 ?
C7 Ti1 C2 78.07(3) 3_655 . ?
C7 Ti1 C2 93.09(3) . . ?
C5 Ti1 C2 130.12(3) 3_655 . ?
C5 Ti1 C2 57.79(3) . . ?
C1 Ti1 C2 34.55(3) . . ?
C1 Ti1 C2 145.44(3) 3_655 . ?
C2 Ti1 C2 168.39(4) 3_655 . ?
C7 Ti1 C3 88.48(3) 3_655 . ?
C7 Ti1 C3 127.47(3) . . ?
C5 Ti1 C3 96.52(3) 3_655 . ?
C5 Ti1 C3 57.50(3) . . ?
C1 Ti1 C3 57.41(3) . . ?
C1 Ti1 C3 122.62(3) 3_655 . ?
C2 Ti1 C3 154.28(3) 3_655 . ?
C2 Ti1 C3 34.60(3) . . ?
C7 Ti1 C3 127.47(3) 3_655 3_655 ?
C7 Ti1 C3 88.48(3) . 3_655 ?
C5 Ti1 C3 57.50(3) 3_655 3_655 ?
C5 Ti1 C3 96.52(3) . 3_655 ?
C1 Ti1 C3 122.62(3) . 3_655 ?
C1 Ti1 C3 57.41(3) 3_655 3_655 ?
C2 Ti1 C3 34.60(3) 3_655 3_655 ?
C2 Ti1 C3 154.28(3) . 3_655 ?
C3 Ti1 C3 134.74(5) . 3_655 ?
C7 Ti1 C4 122.35(3) 3_655 . ?
C7 Ti1 C4 130.22(3) . . ?
C5 Ti1 C4 87.90(3) 3_655 . ?
C5 Ti1 C4 34.61(3) . . ?
C1 Ti1 C4 57.40(3) . . ?
C1 Ti1 C4 122.66(3) 3_655 . ?
C2 Ti1 C4 134.37(3) 3_655 . ?
C2 Ti1 C4 57.22(3) . . ?
C3 Ti1 C4 34.15(3) . . ?
C3 Ti1 C4 103.11(3) 3_655 . ?
C7 Ti1 C4 130.22(3) 3_655 3_655 ?
C7 Ti1 C4 122.34(3) . 3_655 ?
C5 Ti1 C4 34.61(3) 3_655 3_655 ?
C5 Ti1 C4 87.90(3) . 3_655 ?
C1 Ti1 C4 122.66(3) . 3_655 ?
C1 Ti1 C4 57.40(3) 3_655 3_655 ?
C2 Ti1 C4 57.22(3) 3_655 3_655 ?
C2 Ti1 C4 134.37(3) . 3_655 ?
C3 Ti1 C4 103.11(3) . 3_655 ?
C3 Ti1 C4 34.15(3) 3_655 3_655 ?
C4 Ti1 C4 77.35(4) . 3_655 ?
C2 C1 C5 108.05(7) . . ?
C2 C1 Ti1 73.31(4) . . ?
C5 C1 Ti1 71.94(4) . . ?
C2 C1 H1 126.0 . . ?
C5 C1 H1 126.0 . . ?
Ti1 C1 H1 120.6 . . ?
C1 C2 C3 107.64(7) . . ?
C1 C2 Ti1 72.14(4) . . ?
C3 C2 Ti1 72.84(4) . . ?
C1 C2 H2 126.2 . . ?
C3 C2 H2 126.2 . . ?
Ti1 C2 H2 120.6 . . ?
C4 C3 C2 108.25(7) . . ?
C4 C3 Ti1 73.09(4) . . ?
C2 C3 Ti1 72.55(4) . . ?
C4 C3 H3 125.9 . . ?
C2 C3 H3 125.9 . . ?
Ti1 C3 H3 120.3 . . ?
C3 C4 C5 108.21(7) . . ?
C3 C4 Ti1 72.76(4) . . ?
C5 C4 Ti1 71.21(4) . . ?
C3 C4 H4 125.9 . . ?
C5 C4 H4 125.9 . . ?
Ti1 C4 H4 121.8 . . ?
C4 C5 C1 107.81(7) . . ?
C4 C5 Ti1 74.18(4) . . ?
C1 C5 Ti1 73.13(4) . . ?
C4 C5 H5 126.1 . . ?
C1 C5 H5 126.1 . . ?
Ti1 C5 H5 118.5 . . ?
C7 C6 C6 109.44(6) . 3_655 ?
C7 C6 H6B 109.8 . . ?
C6 C6 H6B 109.8 3_655 . ?
C7 C6 H6A 109.8 . . ?
C6 C6 H6A 109.8 3_655 . ?
H6B C6 H6A 108.2 . . ?
C8 C7 C6 121.14(7) . . ?
C8 C7 Ti1 130.25(6) . . ?
C6 C7 Ti1 108.61(5) . . ?
C7 C8 H8A 120.0 . . ?
C7 C8 H8B 120.0 . . ?
H8A C8 H8B 120.0 . . ?

loop_
_geom_bond_atom_site_label_1
_geom_bond_atom_site_label_2
_geom_bond_distance
_geom_bond_site_symmetry_2
_geom_bond_publ_flag
Ti1 C7 2.1787(7) 3_655 ?
Ti1 C7 2.1787(7) . ?
Ti1 C5 2.3481(7) 3_655 ?
Ti1 C5 2.3481(7) . ?
Ti1 C1 2.3635(7) . ?
Ti1 C1 2.3635(7) 3_655 ?
Ti1 C2 2.3784(7) 3_655 ?
Ti1 C2 2.3784(7) . ?
Ti1 C3 2.3822(7) . ?
Ti1 C3 2.3823(7) 3_655 ?
Ti1 C4 2.3865(7) . ?
Ti1 C4 2.3865(7) 3_655 ?
C1 C2 1.4082(11) . ?
C1 C5 1.4140(11) . ?
C1 H1 0.9500 . ?
C2 C3 1.4159(12) . ?
C2 H2 0.9500 . ?
C3 C4 1.4002(13) . ?
C3 H3 0.9500 . ?
C4 C5 1.4089(12) . ?
C4 H4 0.9500 . ?
C5 H5 0.9500 . ?
C6 C7 1.5128(11) . ?
C6 C6 1.542(2) 3_655 ?
C6 H6B 0.9900 . ?
C6 H6A 0.9900 . ?
C7 C8 1.3386(10) . ?
C8 H8A 0.9500 . ?
C8 H8B 0.9500 . ?

loop_
_geom_torsion_atom_site_label_1
_geom_torsion_atom_site_label_2
_geom_torsion_atom_site_label_3
_geom_torsion_atom_site_label_4
_geom_torsion
_geom_torsion_site_symmetry_1
_geom_torsion_site_symmetry_2
_geom_torsion_site_symmetry_3
_geom_torsion_site_symmetry_4
_geom_torsion_publ_flag
C5 C1 C2 C3 -0.66(8) . . . . ?
Ti1 C1 C2 C3 -64.68(5) . . . . ?
C5 C1 C2 Ti1 64.02(5) . . . . ?
C1 C2 C3 C4 -0.65(8) . . . . ?
Ti1 C2 C3 C4 -64.87(5) . . . . ?
C1 C2 C3 Ti1 64.22(5) . . . . ?
C2 C3 C4 C5 1.73(8) . . . . ?
Ti1 C3 C4 C5 -62.79(5) . . . . ?
C2 C3 C4 Ti1 64.52(5) . . . . ?
C3 C4 C5 C1 -2.13(8) . . . . ?
Ti1 C4 C5 C1 -65.93(5) . . . . ?
C3 C4 C5 Ti1 63.80(5) . . . . ?
C2 C1 C5 C4 1.72(8) . . . . ?
Ti1 C1 C5 C4 66.63(5) . . . . ?
C2 C1 C5 Ti1 -64.91(5) . . . . ?
C6 C6 C7 C8 -140.05(8) 3_655 . . . ?
C6 C6 C7 Ti1 39.33(8) 3_655 . . . ?
